data_4036454
loop_
_publ_author_name
'Hooper, Joel F.'
'James, Natalie C.'
'Bozkurt, Esra'
'Aviyente, Viktorya'
'White, Jonathan M.'
'Holland, Mareike C.'
'Gilmour, Ryan'
'Holmes, Andrew B.'
'Houk, K. N.'

_publ_section_title
;
 Medium-Ring Effects on the Endo/Exo Selectivity of the Organocatalytic
 Intramolecular Diels-Alder Reaction.
;
_journal_issue 24
_journal_name_full 'The Journal of organic chemistry'
_journal_page_first 12058
_journal_page_last 12075
_journal_paper_doi 10.1021/acs.joc.5b02037
_journal_volume 80
_journal_year 2015
_chemical_formula_sum 'C10 H14 Br2 O3'
_chemical_formula_weight 342.03
_space_group_crystal_system monoclinic
_space_group_IT_number 14
_space_group_name_Hall '-P 2ybc'
_space_group_name_H-M_alt 'P 1 21/c 1'
_atom_sites_solution_hydrogens mixed
_audit_creation_method SHELXL-2014/7
_cell_angle_alpha 90
_cell_angle_beta 111.066(3)
_cell_angle_gamma 90
_cell_formula_units_Z 4
_cell_length_a 6.1597(12)
_cell_length_b 24.878(5)
_cell_length_c 7.5576(15)
_cell_measurement_reflns_used 1907
_cell_measurement_temperature 130.0(2)
_cell_measurement_theta_max 27.22
_cell_measurement_theta_min 3.28
_cell_volume 1080.7(4)
_computing_cell_refinement 'Bruker SMART'
_computing_data_collection 'Bruker SMART'
_computing_data_reduction 'Bruker SAINT'
_computing_structure_refinement 'SHELXL-2014/7 (Sheldrick, 2014)'
_diffrn_ambient_temperature 130.0(2)
_diffrn_measured_fraction_theta_full 0.997
_diffrn_measured_fraction_theta_max 0.997
_diffrn_measurement_device_type 'CCD area detector'
_diffrn_measurement_method 'phi and omega scans'
_diffrn_radiation_monochromator graphite
_diffrn_radiation_source 'fine-focus sealed tube'
_diffrn_radiation_type MoK\a
_diffrn_radiation_wavelength 0.71073
_diffrn_reflns_av_R_equivalents 0.0307
_diffrn_reflns_av_unetI/netI 0.0383
_diffrn_reflns_Laue_measured_fraction_full 0.997
_diffrn_reflns_Laue_measured_fraction_max 0.997
_diffrn_reflns_limit_h_max 7
_diffrn_reflns_limit_h_min -7
_diffrn_reflns_limit_k_max 29
_diffrn_reflns_limit_k_min -27
_diffrn_reflns_limit_l_max 8
_diffrn_reflns_limit_l_min -8
_diffrn_reflns_number 5580
_diffrn_reflns_point_group_measured_fraction_full 0.997
_diffrn_reflns_point_group_measured_fraction_max 0.997
_diffrn_reflns_theta_full 24.999
_diffrn_reflns_theta_max 24.999
_diffrn_reflns_theta_min 1.637
_exptl_absorpt_coefficient_mu 7.484
_exptl_absorpt_correction_T_max 1.00
_exptl_absorpt_correction_T_min 0.68
_exptl_absorpt_correction_type multi-scan
_exptl_absorpt_process_details SADABS
_exptl_crystal_colour colourless
_exptl_crystal_density_diffrn 2.102
_exptl_crystal_description plate
_exptl_crystal_F_000 672
_exptl_crystal_size_max 0.15
_exptl_crystal_size_mid 0.10
_exptl_crystal_size_min 0.03
_refine_diff_density_max 0.681
_refine_diff_density_min -0.382
_refine_diff_density_rms 0.105
_refine_ls_extinction_method none
_refine_ls_goodness_of_fit_ref 1.076
_refine_ls_hydrogen_treatment mixed
_refine_ls_matrix_type full
_refine_ls_number_parameters 141
_refine_ls_number_reflns 1899
_refine_ls_number_restraints 1
_refine_ls_restrained_S_all 1.076
_refine_ls_R_factor_all 0.0372
_refine_ls_R_factor_gt 0.0300
_refine_ls_shift/su_max 0.001
_refine_ls_shift/su_mean 0.000
_refine_ls_structure_factor_coef Fsqd
_refine_ls_weighting_details 'w=1/[\s^2^(Fo^2^)+(0.0402P)^2^] where P=(Fo^2^+2Fc^2^)/3'
_refine_ls_weighting_scheme calc
_refine_ls_wR_factor_gt 0.0726
_refine_ls_wR_factor_ref 0.0747
_reflns_Friedel_coverage 0.000
_reflns_number_gt 1655
_reflns_number_total 1899
_reflns_threshold_expression 'I > 2\s(I)'
_cod_data_source_file jo5b02037_si_002.cif
_cod_data_source_block shelx
_cod_original_sg_symbol_H-M 'P 21/c'
_cod_database_code 4036454
_shelx_shelxl_version_number 2014/7
_shelx_space_group_comment
;
The symmetry employed for this shelxl refinement is uniquely defined
by the following loop, which should always be used as a source of
symmetry information in preference to the above space-group names.
They are only intended as comments.
;

loop_
_space_group_symop_operation_xyz
'x, y, z'
'-x, y+1/2, -z+1/2'
'-x, -y, -z'
'x, -y-1/2, z-1/2'

loop_
_atom_site_label
_atom_site_type_symbol
_atom_site_fract_x
_atom_site_fract_y
_atom_site_fract_z
_atom_site_U_iso_or_equiv
_atom_site_adp_type
_atom_site_occupancy
_atom_site_site_symmetry_order
_atom_site_calc_flag
_atom_site_refinement_flags_posn
_atom_site_refinement_flags_adp
H H 0.688(5) 0.7867(16) 0.866(7) 0.057(18) Uiso 1 1 d D .
Br1 Br 0.40785(7) 0.53150(2) 0.66154(5) 0.01796(14) Uani 1 1 d . .
Br2 Br 0.26806(7) 0.61191(2) 1.15489(5) 0.02410(15) Uani 1 1 d . .
O3 O -0.0563(4) 0.66897(9) 0.4122(3) 0.0167(6) Uani 1 1 d . .
O1 O 0.8046(5) 0.70550(11) 0.8099(4) 0.0271(7) Uani 1 1 d . .
C10 C 0.0580(7) 0.53128(14) 0.8111(6) 0.0199(9) Uani 1 1 d . .
H10A H -0.0483 0.5490 0.8628 0.030 Uiso 1 1 calc R U
H10B H 0.1391 0.5019 0.8956 0.030 Uiso 1 1 calc R U
H10C H -0.0307 0.5168 0.6853 0.030 Uiso 1 1 calc R U
C7 C 0.6335(6) 0.71803(15) 0.8378(5) 0.0165(8) Uani 1 1 d . .
C1 C 0.4585(6) 0.67842(14) 0.8553(5) 0.0147(8) Uani 1 1 d . .
H1 H 0.3652 0.6957 0.9240 0.018 Uiso 1 1 calc R U
C9 C -0.0519(7) 0.61661(14) 0.4907(5) 0.0169(8) Uani 1 1 d . .
H9A H -0.0049 0.5893 0.4162 0.020 Uiso 1 1 calc R U
H9B H -0.2067 0.6069 0.4931 0.020 Uiso 1 1 calc R U
C3 C 0.1235(6) 0.62054(13) 0.6870(5) 0.0134(8) Uani 1 1 d . .
H3 H 0.0444 0.6393 0.7641 0.016 Uiso 1 1 calc R U
C2 C 0.2970(6) 0.65998(14) 0.6632(5) 0.0134(8) Uani 1 1 d . .
H2 H 0.3900 0.6419 0.5959 0.016 Uiso 1 1 calc R U
C4 C 0.2316(6) 0.57103(14) 0.7956(5) 0.0132(8) Uani 1 1 d . .
C6 C 0.5814(6) 0.62957(15) 0.9654(5) 0.0168(8) Uani 1 1 d . .
H6A H 0.6834 0.6142 0.9026 0.020 Uiso 1 1 calc R U
H6B H 0.6816 0.6410 1.0945 0.020 Uiso 1 1 calc R U
C8 C 0.1373(6) 0.69999(15) 0.5330(5) 0.0184(8) Uani 1 1 d . .
H8A H 0.0851 0.7269 0.6055 0.022 Uiso 1 1 calc R U
H8B H 0.2159 0.7189 0.4573 0.022 Uiso 1 1 calc R U
C5 C 0.4185(7) 0.58683(15) 0.9811(5) 0.0160(8) Uani 1 1 d . .
H5 H 0.5120 0.5541 1.0374 0.019 Uiso 1 1 calc R U
O2 O 0.5762(5) 0.76744(10) 0.8572(4) 0.0239(7) Uani 1 1 d D .

loop_
_atom_site_aniso_label
_atom_site_aniso_U_11
_atom_site_aniso_U_22
_atom_site_aniso_U_33
_atom_site_aniso_U_23
_atom_site_aniso_U_13
_atom_site_aniso_U_12
Br1 0.0188(2) 0.0156(2) 0.0213(2) -0.00179(15) 0.00940(17) 0.00300(16)
Br2 0.0280(3) 0.0302(3) 0.0174(2) -0.00154(16) 0.01213(19) -0.00030(18)
O3 0.0151(14) 0.0136(13) 0.0175(13) 0.0035(11) 0.0010(11) -0.0005(11)
O1 0.0220(16) 0.0219(16) 0.0446(19) -0.0067(13) 0.0206(15) -0.0021(13)
C10 0.019(2) 0.018(2) 0.025(2) 0.0030(16) 0.0104(18) -0.0028(17)
C7 0.017(2) 0.017(2) 0.0126(19) -0.0020(15) 0.0009(16) -0.0012(17)
C1 0.0103(19) 0.0175(19) 0.0140(19) -0.0041(15) 0.0018(16) -0.0003(16)
C9 0.015(2) 0.016(2) 0.019(2) 0.0033(16) 0.0046(17) -0.0008(16)
C3 0.012(2) 0.0114(19) 0.0151(19) -0.0018(15) 0.0027(16) 0.0018(15)
C2 0.013(2) 0.0142(19) 0.0121(18) 0.0020(15) 0.0030(15) 0.0015(15)
C4 0.015(2) 0.0139(19) 0.0135(19) -0.0007(15) 0.0090(16) 0.0027(16)
C6 0.013(2) 0.020(2) 0.0146(19) -0.0022(16) 0.0015(16) 0.0012(17)
C8 0.011(2) 0.017(2) 0.023(2) 0.0025(16) 0.0019(16) -0.0009(16)
C5 0.018(2) 0.016(2) 0.0156(19) 0.0024(15) 0.0080(17) 0.0044(16)
O2 0.0160(16) 0.0122(15) 0.0447(19) -0.0033(13) 0.0121(14) -0.0010(12)

loop_
_atom_type_symbol
_atom_type_description
_atom_type_scat_dispersion_real
_atom_type_scat_dispersion_imag
_atom_type_scat_source
C C 0.0033 0.0016 'International Tables Vol C Tables 4.2.6.8 and 6.1.1.4'
H H 0.0000 0.0000 'International Tables Vol C Tables 4.2.6.8 and 6.1.1.4'
O O 0.0106 0.0060 'International Tables Vol C Tables 4.2.6.8 and 6.1.1.4'
Br Br -0.2901 2.4595 'International Tables Vol C Tables 4.2.6.8 and 6.1.1.4'

loop_
_geom_angle_atom_site_label_1
_geom_angle_atom_site_label_2
_geom_angle_atom_site_label_3
_geom_angle
C8 O3 C9 109.8(3)
C4 C10 H10A 109.5
C4 C10 H10B 109.5
H10A C10 H10B 109.5
C4 C10 H10C 109.5
H10A C10 H10C 109.5
H10B C10 H10C 109.5
O1 C7 O2 124.2(4)
O1 C7 C1 123.7(3)
O2 C7 C1 112.2(3)
C7 C1 C2 111.2(3)
C7 C1 C6 110.0(3)
C2 C1 C6 108.2(3)
C7 C1 H1 109.1
C2 C1 H1 109.1
C6 C1 H1 109.1
O3 C9 C3 104.6(3)
O3 C9 H9A 110.8
C3 C9 H9A 110.8
O3 C9 H9B 110.8
C3 C9 H9B 110.8
H9A C9 H9B 108.9
C4 C3 C9 120.8(3)
C4 C3 C2 113.9(3)
C9 C3 C2 102.4(3)
C4 C3 H3 106.2
C9 C3 H3 106.2
C2 C3 H3 106.2
C8 C2 C1 118.9(3)
C8 C2 C3 100.7(3)
C1 C2 C3 109.5(3)
C8 C2 H2 109.1
C1 C2 H2 109.1
C3 C2 H2 109.1
C10 C4 C3 113.5(3)
C10 C4 C5 115.3(3)
C3 C4 C5 109.6(3)
C10 C4 Br1 104.5(2)
C3 C4 Br1 110.1(2)
C5 C4 Br1 103.2(2)
C5 C6 C1 113.4(3)
C5 C6 H6A 108.9
C1 C6 H6A 108.9
C5 C6 H6B 108.9
C1 C6 H6B 108.9
H6A C6 H6B 107.7
O3 C8 C2 105.1(3)
O3 C8 H8A 110.7
C2 C8 H8A 110.7
O3 C8 H8B 110.7
C2 C8 H8B 110.7
H8A C8 H8B 108.8
C6 C5 C4 114.8(3)
C6 C5 Br2 108.6(2)
C4 C5 Br2 108.5(2)
C6 C5 H5 108.2
C4 C5 H5 108.2
Br2 C5 H5 108.2
C7 O2 H 108(3)

loop_
_geom_bond_atom_site_label_1
_geom_bond_atom_site_label_2
_geom_bond_distance
Br1 C4 1.991(3)
Br2 C5 1.962(3)
O3 C8 1.438(4)
O3 C9 1.428(4)
O1 C7 1.188(4)
C10 C4 1.492(5)
C10 H10A 0.9800
C10 H10B 0.9800
C10 H10C 0.9800
C7 O2 1.302(4)
C7 C1 1.501(5)
C1 C2 1.506(5)
C1 C6 1.513(5)
C1 H1 1.0000
C9 C3 1.492(5)
C9 H9A 0.9900
C9 H9B 0.9900
C3 C4 1.497(5)
C3 C2 1.509(5)
C3 H3 1.0000
C2 C8 1.494(5)
C2 H2 1.0000
C4 C5 1.512(5)
C6 C5 1.495(5)
C6 H6A 0.9900
C6 H6B 0.9900
C8 H8A 0.9900
C8 H8B 0.9900
C5 H5 1.0000
O2 H 0.819(5)

loop_
_geom_hbond_atom_site_label_D
_geom_hbond_atom_site_label_H
_geom_hbond_atom_site_label_A
_geom_hbond_distance_DH
_geom_hbond_distance_HA
_geom_hbond_distance_DA
_geom_hbond_angle_DHA
_geom_hbond_site_symmetry_A
C10 H10C Br1 0.98 3.05 4.008(4) 164.7 3_566
C9 H9A Br2 0.99 3.07 3.733(4) 125.4 1_554
C3 H3 O1 1.00 2.32 3.241(4) 152.8 1_455
C2 H2 Br1 1.00 2.78 3.270(4) 110.3 .
C6 H6B O3 0.99 2.46 3.453(4) 177.9 1_656
C8 H8B O2 0.99 2.61 3.508(5) 150.6 4_575
C5 H5 Br1 1.00 3.02 3.877(4) 143.8 3_667
